data_7058217
loop_
_publ_author_name
'Shahrokhi, Farshid'
'Zhao, Yuming'

_publ_section_title
;
 A tetrathiafulvalene vinylogue-based double-layer polymer thin film as a
 highly sensitive and selective TNT sensor
;
_journal_issue 14
_journal_name_full 'New Journal of Chemistry'
_journal_page_first 5277
_journal_paper_doi 10.1039/C8NJ06467A
_journal_volume 43
_journal_year 2019
_chemical_formula_moiety 'C58 H38 O4'
_chemical_formula_sum 'C58 H38 O4'
_chemical_formula_weight 798.88
_space_group_crystal_system orthorhombic
_space_group_IT_number 43
_space_group_name_Hall 'F 2 -2d'
_space_group_name_H-M_alt 'F d d 2'
_symmetry_space_group_name_Hall 'F 2 -2d'
_symmetry_space_group_name_H-M 'F d d 2'
_atom_sites_solution_hydrogens geom
_audit_creation_method SHELXL-2016/6
_audit_update_record
;
2018-08-09 deposited with the CCDC.    2019-02-26 downloaded from the CCDC.
;
_cell_angle_alpha 90
_cell_angle_beta 90
_cell_angle_gamma 90
_cell_formula_units_Z 8
_cell_length_a 17.2071(7)
_cell_length_b 34.1615(14)
_cell_length_c 14.3823(7)
_cell_measurement_reflns_used 7189
_cell_measurement_temperature 173(2)
_cell_measurement_theta_max 72.21
_cell_measurement_theta_min 4.21
_cell_volume 8454.2(6)
_computing_cell_refinement 'Bruker SAINT'
_computing_data_collection 'Bruker APEX2'
_computing_data_reduction 'Bruker SAINT'
_computing_molecular_graphics 'Bruker SHELXTL'
_computing_publication_material 'Bruker SHELXTL'
_computing_structure_refinement 'SHELXL-2016/6 (Sheldrick, 2016)'
_computing_structure_solution 'SHELXD (Schneider & Sheldrick, 2002)'
_diffrn_ambient_temperature 173(2)
_diffrn_measured_fraction_theta_full 0.993
_diffrn_measured_fraction_theta_max 0.990
_diffrn_measurement_device_type 'Bruker APEX-II CCD'
_diffrn_measurement_method '\f and \w scans'
_diffrn_radiation_type CuK\a
_diffrn_radiation_wavelength 1.54178
_diffrn_reflns_av_R_equivalents 0.0457
_diffrn_reflns_av_unetI/netI 0.0435
_diffrn_reflns_Laue_measured_fraction_full 0.993
_diffrn_reflns_Laue_measured_fraction_max 0.990
_diffrn_reflns_limit_h_max 21
_diffrn_reflns_limit_h_min -20
_diffrn_reflns_limit_k_max 42
_diffrn_reflns_limit_k_min -40
_diffrn_reflns_limit_l_max 17
_diffrn_reflns_limit_l_min -15
_diffrn_reflns_number 12679
_diffrn_reflns_point_group_measured_fraction_full 0.931
_diffrn_reflns_point_group_measured_fraction_max 0.923
_diffrn_reflns_theta_full 67.679
_diffrn_reflns_theta_max 72.369
_diffrn_reflns_theta_min 4.210
_exptl_absorpt_coefficient_mu 0.611
_exptl_absorpt_correction_T_max 1.0000
_exptl_absorpt_correction_T_min 0.7490
_exptl_absorpt_correction_type numerical
_exptl_absorpt_process_details SADABS-2016/2
_exptl_crystal_colour yellow
_exptl_crystal_density_diffrn 1.255
_exptl_crystal_description plate
_exptl_crystal_F_000 3344
_exptl_crystal_size_max 0.342
_exptl_crystal_size_mid 0.125
_exptl_crystal_size_min 0.024
_refine_diff_density_max 0.131
_refine_diff_density_min -0.174
_refine_diff_density_rms 0.035
_refine_ls_abs_structure_details
; 
 Flack x determined using 1239 quotients [(I+)-(I-)]/[(I+)+(I-)] 
 (Parsons, Flack and Wagner, Acta Cryst. B69 (2013) 249-259). 
;
_refine_ls_abs_structure_Flack -0.1(2)
_refine_ls_extinction_method none
_refine_ls_goodness_of_fit_ref 1.062
_refine_ls_hydrogen_treatment constr
_refine_ls_matrix_type full
_refine_ls_number_parameters 281
_refine_ls_number_reflns 3862
_refine_ls_number_restraints 1
_refine_ls_restrained_S_all 1.062
_refine_ls_R_factor_all 0.0542
_refine_ls_R_factor_gt 0.0458
_refine_ls_shift/su_max 0.000
_refine_ls_shift/su_mean 0.000
_refine_ls_structure_factor_coef Fsqd
_refine_ls_weighting_details 'w=1/[\s^2^(Fo^2^)+(0.0538P)^2^+5.6403P] where P=(Fo^2^+2Fc^2^)/3'
_refine_ls_weighting_scheme calc
_refine_ls_wR_factor_gt 0.1129
_refine_ls_wR_factor_ref 0.1176
_reflns_Friedel_coverage 0.788
_reflns_Friedel_fraction_full 0.863
_reflns_Friedel_fraction_max 0.849
_reflns_number_gt 3349
_reflns_number_total 3862
_reflns_threshold_expression 'I > 2\s(I)'
_cod_data_source_file c8nj06467a2.cif
_cod_data_source_block mun1807
_cod_depositor_comments 'Adding full bibliography for 7058217--7058218.cif.'
_cod_database_code 7058217
_shelx_shelxl_version_number 2016/6
_shelx_space_group_comment
; 
The symmetry employed for this shelxl refinement is uniquely defined 
by the following loop, which should always be used as a source of 
symmetry information in preference to the above space-group names. 
They are only intended as comments. 
;
_shelx_estimated_absorpt_t_min 0.818
_shelx_estimated_absorpt_t_max 0.985

loop_
_space_group_symop_operation_xyz
'x, y, z'
'-x, -y, z'
'x+1/4, -y+1/4, z+1/4'
'-x+1/4, y+1/4, z+1/4'
'x, y+1/2, z+1/2'
'-x, -y+1/2, z+1/2'
'x+1/4, -y+3/4, z+3/4'
'-x+1/4, y+3/4, z+3/4'
'x+1/2, y, z+1/2'
'-x+1/2, -y, z+1/2'
'x+3/4, -y+1/4, z+3/4'
'-x+3/4, y+1/4, z+3/4'
'x+1/2, y+1/2, z'
'-x+1/2, -y+1/2, z'
'x+3/4, -y+3/4, z+1/4'
'-x+3/4, y+3/4, z+1/4'

loop_
_atom_site_label
_atom_site_type_symbol
_atom_site_fract_x
_atom_site_fract_y
_atom_site_fract_z
_atom_site_U_iso_or_equiv
_atom_site_adp_type
_atom_site_occupancy
_atom_site_site_symmetry_order
_atom_site_calc_flag
_atom_site_refinement_flags_posn
_atom_site_refinement_flags_adp
_atom_site_refinement_flags_occupancy
O1 O -0.12908(14) 0.15462(8) 0.4781(2) 0.0660(8) Uani 1 1 d . . .
O2 O 0.4184(2) 0.26408(9) 0.2998(3) 0.0915(12) Uani 1 1 d . . .
C1 C 0.500000 0.000000 0.0325(4) 0.0432(11) Uani 1 2 d S T P
C2 C 0.44048(19) 0.01770(10) -0.0307(3) 0.0492(9) Uani 1 1 d . . .
C3 C 0.4644(2) 0.01116(10) -0.1230(3) 0.0561(10) Uani 1 1 d . . .
C4 C 0.4230(3) 0.02690(13) -0.1969(4) 0.0762(14) Uani 1 1 d . . .
H4 H 0.439825 0.022846 -0.259050 0.091 Uiso 1 1 calc R U .
C5 C 0.3574(3) 0.04842(14) -0.1788(4) 0.0836(17) Uani 1 1 d . . .
H5 H 0.328688 0.059302 -0.228935 0.100 Uiso 1 1 calc R U .
C6 C 0.3326(3) 0.05444(13) -0.0890(4) 0.0769(15) Uani 1 1 d . . .
H6 H 0.286824 0.069313 -0.078195 0.092 Uiso 1 1 calc R U .
C7 C 0.3734(2) 0.03911(11) -0.0136(4) 0.0602(11) Uani 1 1 d . . .
H7 H 0.355683 0.043218 0.048242 0.072 Uiso 1 1 calc R U .
C8 C 0.500000 0.000000 0.1262(4) 0.0370(10) Uani 1 2 d S T P
C9 C 0.43379(16) 0.01570(8) 0.1816(2) 0.0357(7) Uani 1 1 d . . .
C10 C 0.44228(17) 0.05020(9) 0.2324(3) 0.0404(8) Uani 1 1 d . . .
H10 H 0.491813 0.062386 0.236102 0.048 Uiso 1 1 calc R U .
C11 C 0.37944(17) 0.06694(9) 0.2776(3) 0.0430(8) Uani 1 1 d . . .
H11 H 0.386174 0.090686 0.311017 0.052 Uiso 1 1 calc R U .
C12 C 0.30606(18) 0.04922(9) 0.2746(3) 0.0407(8) Uani 1 1 d . . .
C13 C 0.29944(18) 0.01356(9) 0.2278(3) 0.0449(8) Uani 1 1 d . . .
H13 H 0.250895 0.000321 0.227398 0.054 Uiso 1 1 calc R U .
C14 C 0.36209(18) -0.00287(9) 0.1820(3) 0.0451(9) Uani 1 1 d . . .
H14 H 0.355993 -0.027110 0.150482 0.054 Uiso 1 1 calc R U .
C15 C 0.23588(17) 0.06528(9) 0.3181(3) 0.0437(8) Uani 1 1 d . . .
H15 H 0.198478 0.046402 0.336756 0.052 Uiso 1 1 calc R U .
C16 C 0.21648(17) 0.10269(9) 0.3355(3) 0.0410(7) Uani 1 1 d . . .
C17 C 0.14072(17) 0.11110(9) 0.3814(2) 0.0380(7) Uani 1 1 d . . .
C18 C 0.09252(19) 0.14103(9) 0.3474(2) 0.0429(8) Uani 1 1 d . . .
H18 H 0.109691 0.156983 0.297311 0.051 Uiso 1 1 calc R U .
C19 C 0.02036(19) 0.14735(10) 0.3863(3) 0.0443(8) Uani 1 1 d . . .
H19 H -0.012915 0.166836 0.361128 0.053 Uiso 1 1 calc R U .
C20 C -0.00396(18) 0.12537(9) 0.4623(3) 0.0433(8) Uani 1 1 d . . .
C21 C 0.04491(19) 0.09699(10) 0.4990(3) 0.0475(9) Uani 1 1 d . . .
H21 H 0.029575 0.082737 0.552641 0.057 Uiso 1 1 calc R U .
C22 C 0.11576(18) 0.08941(9) 0.4577(3) 0.0446(8) Uani 1 1 d . . .
H22 H 0.147858 0.069155 0.481601 0.054 Uiso 1 1 calc R U .
C23 C -0.0796(2) 0.13259(11) 0.5070(3) 0.0545(10) Uani 1 1 d . . .
H23 H -0.090426 0.118853 0.562918 0.065 Uiso 1 1 calc R U .
C24 C 0.26389(17) 0.13763(9) 0.3098(3) 0.0388(7) Uani 1 1 d . . .
C25 C 0.2918(2) 0.16228(10) 0.3799(3) 0.0462(8) Uani 1 1 d . . .
H25 H 0.281087 0.156191 0.443023 0.055 Uiso 1 1 calc R U .
C26 C 0.3346(2) 0.19518(10) 0.3591(3) 0.0528(9) Uani 1 1 d . . .
H26 H 0.354757 0.210966 0.407815 0.063 Uiso 1 1 calc R U .
C27 C 0.3483(2) 0.20534(11) 0.2671(3) 0.0516(9) Uani 1 1 d . . .
C28 C 0.3203(2) 0.18121(11) 0.1975(3) 0.0567(10) Uani 1 1 d . . .
H28 H 0.329699 0.187825 0.134306 0.068 Uiso 1 1 calc R U .
C29 C 0.2790(2) 0.14768(10) 0.2183(3) 0.0506(9) Uani 1 1 d . . .
H29 H 0.260876 0.131364 0.169406 0.061 Uiso 1 1 calc R U .
C30 C 0.3918(3) 0.24109(12) 0.2442(4) 0.0727(13) Uani 1 1 d . . .
H30 H 0.399789 0.246623 0.180131 0.087 Uiso 1 1 calc R U .

loop_
_atom_site_aniso_label
_atom_site_aniso_U_11
_atom_site_aniso_U_22
_atom_site_aniso_U_33
_atom_site_aniso_U_23
_atom_site_aniso_U_13
_atom_site_aniso_U_12
O1 0.0422(14) 0.0619(16) 0.094(2) -0.0085(15) 0.0097(15) 0.0152(12)
O2 0.107(3) 0.0481(16) 0.119(3) 0.0015(18) 0.009(2) -0.0206(17)
C1 0.027(2) 0.044(2) 0.059(3) 0.000 0.000 -0.0032(17)
C2 0.0417(18) 0.0482(18) 0.058(2) 0.0081(17) -0.0103(17) -0.0140(14)
C3 0.065(2) 0.0463(19) 0.057(3) 0.0045(17) -0.0114(19) -0.0246(17)
C4 0.111(4) 0.057(2) 0.061(3) 0.012(2) -0.024(3) -0.034(3)
C5 0.100(4) 0.059(3) 0.091(4) 0.024(3) -0.049(4) -0.025(3)
C6 0.062(3) 0.059(2) 0.110(4) 0.023(3) -0.039(3) -0.007(2)
C7 0.0408(18) 0.058(2) 0.081(3) 0.017(2) -0.0175(19) -0.0050(16)
C8 0.025(2) 0.034(2) 0.052(3) 0.000 0.000 0.0009(15)
C9 0.0248(14) 0.0314(14) 0.051(2) 0.0026(12) -0.0019(13) 0.0046(11)
C10 0.0256(14) 0.0362(16) 0.059(2) -0.0025(15) -0.0035(14) 0.0007(11)
C11 0.0285(15) 0.0349(15) 0.066(2) -0.0076(15) -0.0037(15) 0.0037(11)
C12 0.0299(14) 0.0327(15) 0.059(2) 0.0004(14) -0.0002(14) 0.0040(11)
C13 0.0265(14) 0.0345(15) 0.074(3) -0.0006(16) 0.0059(15) -0.0029(11)
C14 0.0312(15) 0.0319(15) 0.072(3) -0.0050(15) 0.0056(16) 0.0002(12)
C15 0.0298(15) 0.0392(16) 0.062(2) -0.0027(15) 0.0034(15) 0.0021(12)
C16 0.0322(15) 0.0395(16) 0.051(2) -0.0008(14) -0.0023(15) 0.0046(12)
C17 0.0301(15) 0.0365(15) 0.047(2) -0.0035(14) -0.0024(14) 0.0033(11)
C18 0.0391(17) 0.0417(17) 0.048(2) -0.0012(14) -0.0010(15) 0.0074(13)
C19 0.0369(17) 0.0417(16) 0.054(2) -0.0047(15) -0.0016(16) 0.0104(13)
C20 0.0338(15) 0.0385(15) 0.058(2) -0.0080(15) 0.0037(15) 0.0002(12)
C21 0.0367(16) 0.0429(17) 0.063(3) 0.0027(16) 0.0052(16) -0.0006(14)
C22 0.0353(15) 0.0386(15) 0.060(2) 0.0056(15) -0.0003(16) 0.0030(13)
C23 0.0385(18) 0.051(2) 0.074(3) -0.0065(18) 0.0098(17) 0.0033(15)
C24 0.0334(15) 0.0371(15) 0.046(2) -0.0012(13) -0.0011(14) 0.0071(12)
C25 0.053(2) 0.0405(16) 0.045(2) -0.0040(15) 0.0038(16) 0.0014(14)
C26 0.061(2) 0.0414(18) 0.056(2) -0.0059(16) 0.0014(17) -0.0042(16)
C27 0.058(2) 0.0397(18) 0.058(3) 0.0016(15) 0.0115(18) 0.0032(15)
C28 0.070(3) 0.051(2) 0.049(2) 0.0037(17) 0.0115(19) 0.0054(17)
C29 0.053(2) 0.0501(19) 0.049(2) -0.0042(16) -0.0013(17) 0.0054(16)
C30 0.084(3) 0.048(2) 0.086(4) 0.005(2) 0.017(3) -0.007(2)

loop_
_atom_type_symbol
_atom_type_description
_atom_type_scat_dispersion_real
_atom_type_scat_dispersion_imag
_atom_type_scat_source
C C 0.0181 0.0091 'International Tables Vol C Tables 4.2.6.8 and 6.1.1.4'
H H 0.0000 0.0000 'International Tables Vol C Tables 4.2.6.8 and 6.1.1.4'
O O 0.0492 0.0322 'International Tables Vol C Tables 4.2.6.8 and 6.1.1.4'

loop_
_geom_angle_atom_site_label_1
_geom_angle_atom_site_label_2
_geom_angle_atom_site_label_3
_geom_angle
_geom_angle_site_symmetry_3
C8 C1 C2 127.4(2) .
C8 C1 C2 127.4(2) 2_655
C2 C1 C2 105.1(5) 2_655
C7 C2 C3 119.7(4) .
C7 C2 C1 132.3(4) .
C3 C2 C1 108.0(3) .
C4 C3 C2 120.7(4) .
C4 C3 C3 129.8(3) 2_655
C2 C3 C3 109.4(2) 2_655
C5 C4 C3 119.0(5) .
C4 C5 C6 120.9(5) .
C5 C6 C7 121.2(5) .
C2 C7 C6 118.5(5) .
C1 C8 C9 122.3(2) .
C1 C8 C9 122.3(2) 2_655
C9 C8 C9 115.4(4) 2_655
C14 C9 C10 118.5(3) .
C14 C9 C8 121.2(3) .
C10 C9 C8 120.3(2) .
C11 C10 C9 120.9(3) .
C10 C11 C12 120.7(3) .
C13 C12 C11 117.7(3) .
C13 C12 C15 117.7(3) .
C11 C12 C15 124.6(3) .
C14 C13 C12 121.3(3) .
C13 C14 C9 120.6(3) .
C16 C15 C12 129.8(3) .
C15 C16 C17 118.9(3) .
C15 C16 C24 125.4(3) .
C17 C16 C24 115.7(3) .
C22 C17 C18 118.7(3) .
C22 C17 C16 121.1(3) .
C18 C17 C16 120.2(3) .
C19 C18 C17 120.3(3) .
C18 C19 C20 120.4(3) .
C21 C20 C19 119.6(3) .
C21 C20 C23 119.1(3) .
C19 C20 C23 121.2(3) .
C22 C21 C20 120.2(3) .
C21 C22 C17 120.8(3) .
O1 C23 C20 125.2(4) .
C29 C24 C25 118.1(3) .
C29 C24 C16 122.4(3) .
C25 C24 C16 119.5(3) .
C26 C25 C24 121.3(4) .
C25 C26 C27 120.1(4) .
C28 C27 C26 118.8(3) .
C28 C27 C30 120.6(4) .
C26 C27 C30 120.6(4) .
C29 C28 C27 121.1(4) .
C28 C29 C24 120.6(4) .
O2 C30 C27 125.7(5) .

loop_
_geom_bond_atom_site_label_1
_geom_bond_atom_site_label_2
_geom_bond_distance
_geom_bond_site_symmetry_2
O1 C23 1.210(4) .
O2 C30 1.211(6) .
C1 C8 1.347(7) .
C1 C2 1.498(5) .
C1 C2 1.498(5) 2_655
C2 C7 1.389(5) .
C2 C3 1.407(6) .
C3 C4 1.388(6) .
C3 C3 1.443(8) 2_655
C4 C5 1.372(8) .
C5 C6 1.375(8) .
C6 C7 1.395(6) .
C8 C9 1.490(4) .
C8 C9 1.490(4) 2_655
C9 C14 1.387(4) .
C9 C10 1.394(4) .
C10 C11 1.385(4) .
C11 C12 1.401(4) .
C12 C13 1.396(4) .
C12 C15 1.466(4) .
C13 C14 1.382(5) .
C15 C16 1.344(4) .
C16 C17 1.489(4) .
C16 C24 1.492(4) .
C17 C22 1.392(5) .
C17 C18 1.405(4) .
C18 C19 1.379(5) .
C19 C20 1.390(5) .
C20 C21 1.387(5) .
C20 C23 1.472(5) .
C21 C22 1.381(5) .
C24 C29 1.385(5) .
C24 C25 1.398(5) .
C25 C26 1.376(5) .
C26 C27 1.388(6) .
C27 C28 1.383(6) .
C27 C30 1.470(5) .
C28 C29 1.381(5) .

loop_
_geom_torsion_atom_site_label_1
_geom_torsion_atom_site_label_2
_geom_torsion_atom_site_label_3
_geom_torsion_atom_site_label_4
_geom_torsion
_geom_torsion_site_symmetry_1
_geom_torsion_site_symmetry_4
C8 C1 C2 C7 2.4(4) . .
C2 C1 C2 C7 -177.6(4) 2_655 .
C8 C1 C2 C3 179.28(16) . .
C2 C1 C2 C3 -0.72(16) 2_655 .
C7 C2 C3 C4 2.0(5) . .
C1 C2 C3 C4 -175.3(3) . .
C7 C2 C3 C3 179.2(3) . 2_655
C1 C2 C3 C3 1.9(4) . 2_655
C2 C3 C4 C5 -1.2(5) . .
C3 C3 C4 C5 -177.8(4) 2_655 .
C3 C4 C5 C6 0.0(6) . .
C4 C5 C6 C7 0.3(7) . .
C3 C2 C7 C6 -1.6(5) . .
C1 C2 C7 C6 175.0(3) . .
C5 C6 C7 C2 0.5(6) . .
C2 C1 C8 C9 5.3(2) . .
C2 C1 C8 C9 -174.7(2) 2_655 .
C2 C1 C8 C9 -174.7(2) . 2_655
C2 C1 C8 C9 5.3(2) 2_655 2_655
C1 C8 C9 C14 67.8(3) . .
C9 C8 C9 C14 -112.2(3) 2_655 .
C1 C8 C9 C10 -110.4(3) . .
C9 C8 C9 C10 69.6(3) 2_655 .
C14 C9 C10 C11 -3.9(5) . .
C8 C9 C10 C11 174.3(3) . .
C9 C10 C11 C12 1.1(5) . .
C10 C11 C12 C13 2.5(5) . .
C10 C11 C12 C15 -178.3(4) . .
C11 C12 C13 C14 -3.1(6) . .
C15 C12 C13 C14 177.6(4) . .
C12 C13 C14 C9 0.2(6) . .
C10 C9 C14 C13 3.3(5) . .
C8 C9 C14 C13 -175.0(3) . .
C13 C12 C15 C16 -152.1(4) . .
C11 C12 C15 C16 28.7(6) . .
C12 C15 C16 C17 -179.7(4) . .
C12 C15 C16 C24 2.3(7) . .
C15 C16 C17 C22 44.7(5) . .
C24 C16 C17 C22 -137.1(3) . .
C15 C16 C17 C18 -134.5(4) . .
C24 C16 C17 C18 43.6(4) . .
C22 C17 C18 C19 -3.1(5) . .
C16 C17 C18 C19 176.2(3) . .
C17 C18 C19 C20 2.9(5) . .
C18 C19 C20 C21 0.1(5) . .
C18 C19 C20 C23 177.8(3) . .
C19 C20 C21 C22 -2.9(5) . .
C23 C20 C21 C22 179.3(3) . .
C20 C21 C22 C17 2.7(5) . .
C18 C17 C22 C21 0.3(5) . .
C16 C17 C22 C21 -179.0(3) . .
C21 C20 C23 O1 -174.9(4) . .
C19 C20 C23 O1 7.3(6) . .
C15 C16 C24 C29 64.3(5) . .
C17 C16 C24 C29 -113.7(4) . .
C15 C16 C24 C25 -118.3(4) . .
C17 C16 C24 C25 63.7(4) . .
C29 C24 C25 C26 -1.3(5) . .
C16 C24 C25 C26 -178.8(3) . .
C24 C25 C26 C27 2.5(6) . .
C25 C26 C27 C28 -2.0(6) . .
C25 C26 C27 C30 178.1(4) . .
C26 C27 C28 C29 0.4(6) . .
C30 C27 C28 C29 -179.7(4) . .
C27 C28 C29 C24 0.7(6) . .
C25 C24 C29 C28 -0.3(5) . .
C16 C24 C29 C28 177.1(3) . .
C28 C27 C30 O2 179.8(5) . .
C26 C27 C30 O2 -0.3(7) . .
